data_4502425
loop_
_publ_author_name
'Jiang, Hai-Long'
'Liu, Bo'
'Xu, Qiang'

_publ_section_title
;
 Rational Assembly of d10Metal&#x2212;Organic Frameworks with Helical
 Nanochannels Based on Flexible V-Shaped Ligand
;
_journal_issue 2
_journal_name_full 'Crystal Growth &amp; Design'
_journal_page_first 806
_journal_paper_doi 10.1021/cg901181x
_journal_volume 10
_journal_year 2010
_chemical_formula_sum 'C20 H14 Cd F6 N O5'
_chemical_formula_weight 574.72
_chemical_name_systematic
; 
 ? 
;
_space_group_IT_number 56
_symmetry_cell_setting orthorhombic
_symmetry_space_group_name_Hall '-P 2ab 2ac'
_symmetry_space_group_name_H-M 'P c c n'
_atom_sites_solution_hydrogens geom
_atom_sites_solution_primary direct
_atom_sites_solution_secondary difmap
_audit_creation_method SHELXL-97
_cell_angle_alpha 90.00
_cell_angle_beta 90.00
_cell_angle_gamma 90.00
_cell_formula_units_Z 8
_cell_length_a 27.660(5)
_cell_length_b 7.4900(15)
_cell_length_c 24.170(5)
_cell_measurement_temperature 293(2)
_cell_volume 5007.4(17)
_computing_structure_refinement 'SHELXL-97 (Sheldrick, 1997)'
_computing_structure_solution 'SHELXS-97 (Sheldrick, 1990)'
_diffrn_ambient_temperature 293(2)
_diffrn_measured_fraction_theta_full 0.995
_diffrn_measured_fraction_theta_max 0.995
_diffrn_radiation_monochromator graphite
_diffrn_radiation_source 'fine-focus sealed tube'
_diffrn_radiation_type MoK\a
_diffrn_radiation_wavelength 0.71073
_diffrn_reflns_av_R_equivalents 0.0396
_diffrn_reflns_av_sigmaI/netI 0.0246
_diffrn_reflns_limit_h_max 35
_diffrn_reflns_limit_h_min -35
_diffrn_reflns_limit_k_max 9
_diffrn_reflns_limit_k_min -9
_diffrn_reflns_limit_l_max 31
_diffrn_reflns_limit_l_min -31
_diffrn_reflns_number 43185
_diffrn_reflns_theta_full 27.46
_diffrn_reflns_theta_max 27.46
_diffrn_reflns_theta_min 3.20
_exptl_absorpt_coefficient_mu 0.944
_exptl_absorpt_correction_T_max 1.0000
_exptl_absorpt_correction_T_min 0.6937
_exptl_absorpt_correction_type empirical
_exptl_crystal_colour colorless
_exptl_crystal_density_diffrn 1.525
_exptl_crystal_density_method 'not measured'
_exptl_crystal_description brick-shaped
_exptl_crystal_F_000 2264
_exptl_crystal_size_max 0.18
_exptl_crystal_size_mid 0.12
_exptl_crystal_size_min 0.05
_refine_diff_density_max 0.866
_refine_diff_density_min -1.263
_refine_diff_density_rms 0.107
_refine_ls_extinction_method none
_refine_ls_goodness_of_fit_ref 1.100
_refine_ls_hydrogen_treatment constr
_refine_ls_matrix_type full
_refine_ls_number_parameters 299
_refine_ls_number_reflns 5708
_refine_ls_number_restraints 0
_refine_ls_restrained_S_all 1.100
_refine_ls_R_factor_all 0.0760
_refine_ls_R_factor_gt 0.0638
_refine_ls_shift/su_max 0.001
_refine_ls_shift/su_mean 0.000
_refine_ls_structure_factor_coef Fsqd
_refine_ls_weighting_details 'calc w=1/[\s^2^(Fo^2^)+(0.0240P)^2^+38.4389P] where P=(Fo^2^+2Fc^2^)/3'
_refine_ls_weighting_scheme calc
_refine_ls_wR_factor_gt 0.1498
_refine_ls_wR_factor_ref 0.1531
_reflns_number_gt 4140
_reflns_number_total 5708
_reflns_threshold_expression >2sigma(I)
_cod_data_source_file cg901181x_si_005.cif
_cod_data_source_block 1
_cod_original_sg_symbol_H-M Pccn
_cod_database_code 4502425

loop_
_symmetry_equiv_pos_as_xyz
'x, y, z'
'-x+1/2, -y+1/2, z'
'x+1/2, -y, -z+1/2'
'-x, y+1/2, -z+1/2'
'-x, -y, -z'
'x-1/2, y-1/2, -z'
'-x-1/2, y, z-1/2'
'x, -y-1/2, z-1/2'

loop_
_atom_site_label
_atom_site_type_symbol
_atom_site_fract_x
_atom_site_fract_y
_atom_site_fract_z
_atom_site_U_iso_or_equiv
_atom_site_adp_type
_atom_site_occupancy
_atom_site_symmetry_multiplicity
_atom_site_calc_flag
_atom_site_refinement_flags
Cd1 Cd 0.2500 1.2500 -0.17977(2) 0.04478(19) Uani 1 2 d S
Cd2 Cd 0.2500 0.7500 -0.17295(2) 0.04022(17) Uani 1 2 d S
F1 F 0.00452(17) 0.6077(8) 0.0832(2) 0.0874(17) Uani 1 1 d .
F2 F 0.01827(17) 0.7419(8) 0.0061(2) 0.0894(17) Uani 1 1 d .
F3 F 0.06261(19) 0.5239(7) 0.0303(2) 0.0775(14) Uani 1 1 d .
F4 F 0.00857(17) 1.0090(8) 0.0790(2) 0.0896(17) Uani 1 1 d .
F5 F 0.07128(18) 1.0736(6) 0.12703(19) 0.0708(12) Uani 1 1 d .
F6 F 0.02345(18) 0.8702(8) 0.1553(2) 0.0864(16) Uani 1 1 d .
O1 O 0.1888(2) 1.2132(7) -0.1182(2) 0.0664(15) Uani 1 1 d .
O2 O 0.23456(18) 0.9725(7) -0.1125(2) 0.0617(14) Uani 1 1 d .
O3 O 0.19011(19) 0.2967(6) 0.2562(2) 0.0586(13) Uani 1 1 d .
O4 O 0.23634(16) 0.5357(6) 0.26136(17) 0.0492(11) Uani 1 1 d .
O5 O 0.1701(2) 0.6988(8) -0.1718(2) 0.0675(15) Uani 1 1 d .
N1 N 0.0997(3) 0.5616(14) -0.1817(4) 0.107(3) Uani 1 1 d .
C1 C 0.1981(3) 1.0653(10) -0.0987(3) 0.0509(17) Uani 1 1 d .
C2 C 0.1660(3) 0.9946(9) -0.0532(3) 0.0486(16) Uani 1 1 d .
C3 C 0.1280(3) 1.0987(10) -0.0341(3) 0.0556(18) Uani 1 1 d .
H3A H 0.1223 1.2096 -0.0501 0.067 Uiso 1 1 calc R
C4 C 0.0981(3) 1.0396(10) 0.0087(3) 0.0524(17) Uani 1 1 d .
H4A H 0.0726 1.1102 0.0208 0.063 Uiso 1 1 calc R
C5 C 0.1736(3) 0.8296(10) -0.0295(3) 0.0542(17) Uani 1 1 d .
H5A H 0.1985 0.7569 -0.0424 0.065 Uiso 1 1 calc R
C6 C 0.1446(3) 0.7719(9) 0.0131(3) 0.0530(16) Uani 1 1 d .
H6A H 0.1504 0.6608 0.0289 0.064 Uiso 1 1 calc R
C7 C 0.1067(2) 0.8765(9) 0.0331(2) 0.0424(14) Uani 1 1 d .
C8 C 0.0746(2) 0.7962(9) 0.0793(3) 0.0471(16) Uani 1 1 d .
C9 C 0.0395(3) 0.6667(12) 0.0496(3) 0.061(2) Uani 1 1 d .
C10 C 0.0438(3) 0.9362(12) 0.1091(3) 0.062(2) Uani 1 1 d .
C11 C 0.1058(2) 0.7011(9) 0.1235(2) 0.0440(15) Uani 1 1 d .
C12 C 0.0960(3) 0.5337(10) 0.1443(3) 0.061(2) Uani 1 1 d .
H12A H 0.0688 0.4719 0.1324 0.073 Uiso 1 1 calc R
C13 C 0.1266(3) 0.4570(11) 0.1830(3) 0.061(2) Uani 1 1 d .
H13A H 0.1199 0.3429 0.1962 0.074 Uiso 1 1 calc R
C14 C 0.1462(2) 0.7930(9) 0.1437(3) 0.0486(16) Uani 1 1 d .
H14A H 0.1533 0.9064 0.1303 0.058 Uiso 1 1 calc R
C15 C 0.1757(2) 0.7161(9) 0.1835(3) 0.0469(15) Uani 1 1 d .
H15A H 0.2018 0.7799 0.1974 0.056 Uiso 1 1 calc R
C16 C 0.1666(2) 0.5464(9) 0.2025(2) 0.0453(15) Uani 1 1 d .
C17 C 0.1993(3) 0.4520(9) 0.2433(2) 0.0453(15) Uani 1 1 d .
C21 C 0.1463(3) 0.5739(12) -0.1850(4) 0.071(2) Uani 1 1 d .
C22 C 0.0733(6) 0.702(3) -0.1565(11) 0.299(17) Uani 1 1 d .
H22A H 0.0947 0.7991 -0.1481 0.449 Uiso 1 1 calc R
H22B H 0.0586 0.6597 -0.1230 0.449 Uiso 1 1 calc R
H22C H 0.0486 0.7429 -0.1814 0.449 Uiso 1 1 calc R
C23 C 0.0745(6) 0.402(2) -0.1966(7) 0.201(9) Uani 1 1 d .
H23A H 0.0956 0.3263 -0.2176 0.301 Uiso 1 1 calc R
H23B H 0.0467 0.4325 -0.2184 0.301 Uiso 1 1 calc R
H23C H 0.0643 0.3412 -0.1637 0.301 Uiso 1 1 calc R

loop_
_atom_site_aniso_label
_atom_site_aniso_U_11
_atom_site_aniso_U_22
_atom_site_aniso_U_33
_atom_site_aniso_U_23
_atom_site_aniso_U_13
_atom_site_aniso_U_12
Cd1 0.0618(4) 0.0430(4) 0.0295(3) 0.000 0.000 -0.0214(3)
Cd2 0.0487(4) 0.0334(3) 0.0385(3) 0.000 0.000 -0.0098(3)
F1 0.055(3) 0.120(5) 0.087(3) 0.027(3) 0.001(2) -0.031(3)
F2 0.074(3) 0.111(4) 0.083(3) 0.040(3) -0.040(3) -0.021(3)
F3 0.083(3) 0.071(3) 0.078(3) 0.014(3) -0.021(3) -0.015(3)
F4 0.054(3) 0.123(5) 0.091(4) 0.047(3) 0.004(2) 0.030(3)
F5 0.076(3) 0.065(3) 0.071(3) 0.004(2) 0.013(2) 0.015(3)
F6 0.073(3) 0.113(4) 0.073(3) 0.031(3) 0.031(3) 0.016(3)
O1 0.081(4) 0.062(4) 0.056(3) 0.016(3) 0.016(3) -0.018(3)
O2 0.063(3) 0.069(3) 0.053(3) -0.026(3) 0.018(2) -0.019(3)
O3 0.076(3) 0.045(3) 0.055(3) 0.013(2) -0.018(2) 0.004(2)
O4 0.059(3) 0.049(3) 0.040(2) -0.010(2) -0.0101(19) 0.006(2)
O5 0.057(3) 0.064(4) 0.081(4) -0.008(3) 0.004(3) -0.012(3)
N1 0.064(5) 0.114(7) 0.143(8) -0.046(6) 0.033(5) -0.034(5)
C1 0.059(4) 0.060(4) 0.034(3) -0.007(3) 0.006(3) -0.021(4)
C2 0.059(4) 0.048(4) 0.039(3) 0.003(3) 0.006(3) -0.014(3)
C3 0.056(4) 0.054(4) 0.056(4) 0.018(3) 0.010(3) 0.005(3)
C4 0.052(4) 0.053(4) 0.052(4) 0.018(3) 0.008(3) 0.010(3)
C5 0.058(4) 0.051(4) 0.053(4) 0.001(3) 0.013(3) 0.001(3)
C6 0.065(4) 0.040(4) 0.054(4) 0.013(3) 0.006(3) 0.002(3)
C7 0.037(3) 0.051(4) 0.039(3) 0.014(3) -0.003(3) -0.003(3)
C8 0.040(3) 0.056(4) 0.046(3) 0.016(3) -0.001(3) 0.000(3)
C9 0.046(4) 0.074(5) 0.063(4) 0.022(4) -0.017(3) -0.012(4)
C10 0.049(4) 0.080(6) 0.057(4) 0.021(4) 0.005(3) 0.002(4)
C11 0.044(3) 0.048(4) 0.040(3) 0.014(3) -0.003(3) -0.002(3)
C12 0.059(4) 0.059(5) 0.065(4) 0.025(4) -0.017(4) -0.019(4)
C13 0.074(5) 0.055(5) 0.055(4) 0.023(4) -0.016(4) -0.016(4)
C14 0.054(4) 0.041(4) 0.051(3) 0.012(3) -0.008(3) -0.003(3)
C15 0.050(4) 0.044(4) 0.046(3) 0.006(3) -0.008(3) -0.001(3)
C16 0.058(4) 0.044(4) 0.034(3) 0.003(3) -0.007(3) 0.006(3)
C17 0.057(4) 0.049(4) 0.030(3) -0.002(3) -0.004(3) 0.015(3)
C21 0.064(5) 0.069(5) 0.079(6) -0.003(5) 0.012(4) -0.010(4)
C22 0.103(12) 0.21(2) 0.59(5) -0.17(3) 0.09(2) -0.024(14)
C23 0.151(14) 0.219(18) 0.232(18) -0.122(16) 0.059(13) -0.128(14)

loop_
_atom_type_symbol
_atom_type_description
_atom_type_scat_dispersion_real
_atom_type_scat_dispersion_imag
_atom_type_scat_source
C C 0.0033 0.0016 'International Tables Vol C Tables 4.2.6.8 and 6.1.1.4'
H H 0.0000 0.0000 'International Tables Vol C Tables 4.2.6.8 and 6.1.1.4'
Cd Cd -0.8075 1.2024 'International Tables Vol C Tables 4.2.6.8 and 6.1.1.4'
F F 0.0171 0.0103 'International Tables Vol C Tables 4.2.6.8 and 6.1.1.4'
N N 0.0061 0.0033 'International Tables Vol C Tables 4.2.6.8 and 6.1.1.4'
O O 0.0106 0.0060 'International Tables Vol C Tables 4.2.6.8 and 6.1.1.4'

loop_
_geom_angle_atom_site_label_1
_geom_angle_atom_site_label_2
_geom_angle_atom_site_label_3
_geom_angle
_geom_angle_site_symmetry_1
_geom_angle_site_symmetry_3
O1 Cd1 O1 98.1(3) 2_575 .
O1 Cd1 O3 83.40(19) 2_575 7_665
O1 Cd1 O3 177.5(2) . 7_665
O1 Cd1 O3 177.5(2) 2_575 8_575
O1 Cd1 O3 83.40(19) . 8_575
O3 Cd1 O3 95.1(3) 7_665 8_575
O1 Cd1 O4 124.57(17) 2_575 8_575
O1 Cd1 O4 98.65(17) . 8_575
O3 Cd1 O4 82.01(16) 7_665 8_575
O3 Cd1 O4 53.12(15) 8_575 8_575
O1 Cd1 O4 98.65(17) 2_575 7_665
O1 Cd1 O4 124.57(17) . 7_665
O3 Cd1 O4 53.12(15) 7_665 7_665
O3 Cd1 O4 82.01(16) 8_575 7_665
O4 Cd1 O4 113.57(18) 8_575 7_665
O5 Cd2 O5 178.5(3) 2_565 .
O5 Cd2 O2 86.07(19) 2_565 2_565
O5 Cd2 O2 92.97(19) . 2_565
O5 Cd2 O2 92.97(19) 2_565 .
O5 Cd2 O2 86.07(19) . .
O2 Cd2 O2 99.3(3) 2_565 .
O5 Cd2 O4 88.06(19) 2_565 7_655
O5 Cd2 O4 92.96(18) . 7_655
O2 Cd2 O4 84.25(18) 2_565 7_655
O2 Cd2 O4 176.32(19) . 7_655
O5 Cd2 O4 92.96(18) 2_565 8_575
O5 Cd2 O4 88.06(19) . 8_575
O2 Cd2 O4 176.32(19) 2_565 8_575
O2 Cd2 O4 84.25(18) . 8_575
O4 Cd2 O4 92.2(2) 7_655 8_575
C1 O1 Cd1 101.8(5) . .
C1 O2 Cd2 136.4(4) . .
C17 O3 Cd1 99.5(4) . 7_646
C17 O4 Cd2 135.5(4) . 7_656
C17 O4 Cd1 84.2(4) . 7_646
Cd2 O4 Cd1 100.01(15) 7_656 7_646
C21 O5 Cd2 132.6(6) . .
C21 N1 C22 119.1(11) . .
C21 N1 C23 122.0(11) . .
C22 N1 C23 118.5(11) . .
O1 C1 O2 123.9(6) . .
O1 C1 C2 118.2(7) . .
O2 C1 C2 117.8(7) . .
C5 C2 C3 118.7(6) . .
C5 C2 C1 121.9(7) . .
C3 C2 C1 119.4(7) . .
C2 C3 C4 121.1(7) . .
C2 C3 H3A 119.4 . .
C4 C3 H3A 119.4 . .
C7 C4 C3 119.8(7) . .
C7 C4 H4A 120.1 . .
C3 C4 H4A 120.1 . .
C6 C5 C2 120.2(7) . .
C6 C5 H5A 119.9 . .
C2 C5 H5A 119.9 . .
C5 C6 C7 121.4(6) . .
C5 C6 H6A 119.3 . .
C7 C6 H6A 119.3 . .
C4 C7 C6 118.7(6) . .
C4 C7 C8 123.6(6) . .
C6 C7 C8 117.6(6) . .
C10 C8 C11 107.4(5) . .
C10 C8 C7 113.1(6) . .
C11 C8 C7 111.0(5) . .
C10 C8 C9 107.3(6) . .
C11 C8 C9 112.4(6) . .
C7 C8 C9 105.6(5) . .
F2 C9 F3 106.0(7) . .
F2 C9 F1 107.4(6) . .
F3 C9 F1 107.1(7) . .
F2 C9 C8 112.2(7) . .
F3 C9 C8 111.4(6) . .
F1 C9 C8 112.3(7) . .
F4 C10 F6 107.3(6) . .
F4 C10 F5 105.9(7) . .
F6 C10 F5 104.5(7) . .
F4 C10 C8 115.4(7) . .
F6 C10 C8 111.9(7) . .
F5 C10 C8 111.1(6) . .
C12 C11 C14 118.4(6) . .
C12 C11 C8 124.3(6) . .
C14 C11 C8 117.3(6) . .
C11 C12 C13 120.3(7) . .
C11 C12 H12A 119.8 . .
C13 C12 H12A 119.8 . .
C16 C13 C12 121.3(7) . .
C16 C13 H13A 119.3 . .
C12 C13 H13A 119.3 . .
C15 C14 C11 120.5(6) . .
C15 C14 H14A 119.8 . .
C11 C14 H14A 119.8 . .
C16 C15 C14 120.7(6) . .
C16 C15 H15A 119.7 . .
C14 C15 H15A 119.7 . .
C15 C16 C13 118.8(6) . .
C15 C16 C17 122.8(6) . .
C13 C16 C17 118.4(6) . .
O3 C17 O4 122.9(6) . .
O3 C17 C16 118.9(6) . .
O4 C17 C16 118.2(6) . .
O5 C21 N1 126.2(9) . .
N1 C22 H22A 109.5 . .
N1 C22 H22B 109.5 . .
H22A C22 H22B 109.5 . .
N1 C22 H22C 109.5 . .
H22A C22 H22C 109.5 . .
H22B C22 H22C 109.5 . .
N1 C23 H23A 109.5 . .
N1 C23 H23B 109.5 . .
H23A C23 H23B 109.5 . .
N1 C23 H23C 109.5 . .
H23A C23 H23C 109.5 . .
H23B C23 H23C 109.5 . .

loop_
_geom_bond_atom_site_label_1
_geom_bond_atom_site_label_2
_geom_bond_distance
_geom_bond_site_symmetry_2
Cd1 O1 2.271(5) 2_575
Cd1 O1 2.271(5) .
Cd1 O3 2.294(5) 7_665
Cd1 O3 2.294(5) 8_575
Cd1 O4 2.597(5) 8_575
Cd1 O4 2.597(5) 7_665
Cd2 O5 2.243(5) 2_565
Cd2 O5 2.243(5) .
Cd2 O2 2.257(5) 2_565
Cd2 O2 2.257(5) .
Cd2 O4 2.289(4) 7_655
Cd2 O4 2.289(4) 8_575
F1 C9 1.339(8) .
F2 C9 1.330(8) .
F3 C9 1.330(10) .
F4 C10 1.333(8) .
F5 C10 1.350(10) .
F6 C10 1.345(8) .
O1 C1 1.231(9) .
O2 C1 1.270(9) .
O3 C17 1.231(8) .
O3 Cd1 2.294(5) 7_646
O4 C17 1.277(8) .
O4 Cd2 2.289(4) 7_656
O4 Cd1 2.597(5) 7_646
O5 C21 1.188(10) .
N1 C21 1.296(11) .
N1 C22 1.419(18) .
N1 C23 1.427(14) .
C1 C2 1.509(9) .
C2 C5 1.378(10) .
C2 C3 1.390(10) .
C3 C4 1.395(9) .
C3 H3A 0.9300 .
C4 C7 1.377(9) .
C4 H4A 0.9300 .
C5 C6 1.375(9) .
C5 H5A 0.9300 .
C6 C7 1.395(9) .
C6 H6A 0.9300 .
C7 C8 1.548(8) .
C8 C10 1.532(11) .
C8 C11 1.546(8) .
C8 C9 1.548(10) .
C11 C12 1.378(9) .
C11 C14 1.401(9) .
C12 C13 1.385(10) .
C12 H12A 0.9300 .
C13 C16 1.378(10) .
C13 H13A 0.9300 .
C14 C15 1.386(8) .
C14 H14A 0.9300 .
C15 C16 1.374(9) .
C15 H15A 0.9300 .
C16 C17 1.514(8) .
C22 H22A 0.9600 .
C22 H22B 0.9600 .
C22 H22C 0.9600 .
C23 H23A 0.9600 .
C23 H23B 0.9600 .
C23 H23C 0.9600 .
